data_7022729
loop_
_publ_author_name
'Jia, Hong-Li'
'Jia, Ming-Jun'
'Li, Guang-Hua'
'Wang, Yan-Ning'
'Yu, Jie-Hui'
'Xu, Ji-Qing'

_publ_section_title
;
 New thiocyanatocadmates templated by multi-dentate N-heterocyclic/diamine
 molecules.
;
_journal_issue 18
_journal_name_full 'Dalton transactions (Cambridge, England : 2003)'
_journal_page_first 6429
_journal_page_last 6439
_journal_paper_doi 10.1039/c3dt32900c
_journal_volume 42
_journal_year 2013
_chemical_formula_sum 'C20 H40 Br0 Cd2 Cl0 N12 O14 S6'
_chemical_formula_weight 1089.88
_chemical_name_systematic
;
?
;
_space_group_IT_number 2
_symmetry_cell_setting triclinic
_symmetry_space_group_name_Hall '-P 1'
_symmetry_space_group_name_H-M 'P -1'
_atom_sites_solution_hydrogens geom
_atom_sites_solution_primary direct
_atom_sites_solution_secondary difmap
_audit_creation_method SHELXL-97
_cell_angle_alpha 88.191(4)
_cell_angle_beta 89.623(4)
_cell_angle_gamma 84.908(4)
_cell_formula_units_Z 1
_cell_length_a 6.7918(3)
_cell_length_b 11.1504(7)
_cell_length_c 12.7737(9)
_cell_measurement_temperature 293(2)
_cell_volume 963.06(10)
_computing_cell_refinement 'Bruker SMAR'
_computing_data_collection 'Bruker SMAR'
_computing_data_reduction 'Bruker SMAR'
_computing_structure_refinement 'SHELXL-97 (Sheldrick, 1997)'
_computing_structure_solution 'SHELXS-97 (Sheldrick, 1990)'
_diffrn_ambient_temperature 293(2)
_diffrn_detector_area_resol_mean 9.00cm
_diffrn_measured_fraction_theta_full 0.992
_diffrn_measured_fraction_theta_max 0.992
_diffrn_measurement_device_type 'CCD area detector'
_diffrn_measurement_method 'phi and omega scans'
_diffrn_radiation_monochromator graphite
_diffrn_radiation_source 'fine-focus sealed tube'
_diffrn_radiation_type MoK\a
_diffrn_radiation_wavelength 0.71073
_diffrn_reflns_av_R_equivalents 0.0242
_diffrn_reflns_av_sigmaI/netI 0.0189
_diffrn_reflns_limit_h_max 7
_diffrn_reflns_limit_h_min -7
_diffrn_reflns_limit_k_max 12
_diffrn_reflns_limit_k_min -12
_diffrn_reflns_limit_l_max 9
_diffrn_reflns_limit_l_min -14
_diffrn_reflns_number 4673
_diffrn_reflns_theta_full 23.28
_diffrn_reflns_theta_max 23.28
_diffrn_reflns_theta_min 1.59
_diffrn_standards_decay_% none
_diffrn_standards_interval_count none
_diffrn_standards_interval_time none
_diffrn_standards_number none
_exptl_absorpt_coefficient_mu 1.505
_exptl_absorpt_correction_T_max 0.860
_exptl_absorpt_correction_T_min 0.835
_exptl_absorpt_correction_type empirical
_exptl_absorpt_process_details SADABS
_exptl_crystal_colour COLORLESS
_exptl_crystal_density_diffrn 1.879
_exptl_crystal_density_method 'not measured'
_exptl_crystal_description BLOCK
_exptl_crystal_F_000 548
_exptl_crystal_size_max 0.13
_exptl_crystal_size_mid 0.10
_exptl_crystal_size_min 0.1
_refine_diff_density_max 0.739
_refine_diff_density_min -0.831
_refine_diff_density_rms 0.147
_refine_ls_extinction_method none
_refine_ls_goodness_of_fit_ref 1.139
_refine_ls_hydrogen_treatment mixed
_refine_ls_matrix_type full
_refine_ls_number_parameters 256
_refine_ls_number_reflns 2763
_refine_ls_number_restraints 0
_refine_ls_restrained_S_all 1.139
_refine_ls_R_factor_all 0.0275
_refine_ls_R_factor_gt 0.0268
_refine_ls_shift/su_max 0.000
_refine_ls_shift/su_mean 0.000
_refine_ls_structure_factor_coef Fsqd
_refine_ls_weighting_details 'calc w=1/[\s^2^(Fo^2^)+(0.0470P)^2^+0.8236P] where P=(Fo^2^+2Fc^2^)/3'
_refine_ls_weighting_scheme calc
_refine_ls_wR_factor_gt 0.0736
_refine_ls_wR_factor_ref 0.0743
_reflns_number_gt 2695
_reflns_number_total 2763
_reflns_threshold_expression >2sigma(I)
_cod_data_source_file c3dt32900c.txt
_cod_data_source_block 2
_cod_depositor_comments
;
The following automatic conversions were performed:

'_symmetry_cell_setting' value 'Triclinic' changed to 'triclinic'
according to /home/saulius/struct/CIF-dictionaries/cif_core.dic
dictionary named 'cif_core.dic' version 2.4.2 from
2011-04-26.

'_exptl_absorpt_correction_type' value 'EMPIRICAL'
changed to 'empirical' according to
/home/saulius/struct/CIF-dictionaries/cif_core.dic dictionary named
'cif_core.dic' version 2.4.2 from 2011-04-26.

Automatic conversion script
Id: cif_fix_values 1891 2012-01-12 08:04:46Z andrius 
;
_cod_original_sg_symbol_H-M P-1
_cod_database_code 7022729

loop_
_symmetry_equiv_pos_as_xyz
'x, y, z'
'-x, -y, -z'

loop_
_atom_site_label
_atom_site_type_symbol
_atom_site_fract_x
_atom_site_fract_y
_atom_site_fract_z
_atom_site_U_iso_or_equiv
_atom_site_adp_type
_atom_site_occupancy
_atom_site_symmetry_multiplicity
_atom_site_calc_flag
_atom_site_refinement_flags
Cd1 Cd -0.10949(3) 0.421083(18) 0.217706(16) 0.02610(12) Uani 1 1 d .
S1 S -0.06599(15) 0.64927(8) 0.16166(6) 0.0372(2) Uani 1 1 d .
S2 S -0.17647(13) -0.01685(8) 0.24977(7) 0.0371(2) Uani 1 1 d .
S3 S 0.27016(11) 0.33105(6) 0.38964(6) 0.02205(18) Uani 1 1 d .
N1 N 0.6903(4) 0.1178(2) 0.8776(2) 0.0284(6) Uani 1 1 d .
N2 N 0.6904(4) -0.0592(2) 0.7836(2) 0.0243(6) Uani 1 1 d .
N3 N 0.6385(4) 0.1295(2) 0.6990(2) 0.0277(6) Uani 1 1 d .
N4 N 0.7659(5) 0.2569(3) 0.5180(2) 0.0272(6) Uani 1 1 d .
H04 H 0.648(6) 0.287(3) 0.485(3) 0.035(9) Uiso 1 1 d .
H02 H 0.853(6) 0.276(3) 0.493(3) 0.024(10) Uiso 1 1 d .
N5 N -0.1685(5) 0.2317(3) 0.2674(2) 0.0423(7) Uani 1 1 d .
N6 N 0.0244(5) 0.6382(3) -0.0521(2) 0.0412(7) Uani 1 1 d .
O1 O 0.2137(3) 0.3819(2) 0.28400(17) 0.0328(5) Uani 1 1 d .
O2 O 0.4424(3) 0.3887(2) 0.42608(18) 0.0346(5) Uani 1 1 d .
O3 O 0.3214(5) 0.2016(2) 0.3852(2) 0.0520(7) Uani 1 1 d .
O4 O 0.1070(3) 0.3572(2) 0.46347(19) 0.0414(6) Uani 1 1 d .
OW1 O 0.4951(4) 0.6613(3) 0.0243(2) 0.0576(8) Uani 1 1 d .
OW2 O -0.4478(3) 0.4482(2) 0.16233(19) 0.0396(6) Uani 1 1 d .
OW3 O -0.2451(3) 0.5137(2) 0.36494(18) 0.0348(5) Uani 1 1 d .
C1 C 0.6221(5) 0.2612(3) 0.6970(3) 0.0334(7) Uani 1 1 d .
H1B H 0.6405 0.2893 0.7671 0.040 Uiso 1 1 calc R
H1C H 0.4915 0.2920 0.6733 0.040 Uiso 1 1 calc R
C2 C 0.7766(5) 0.3070(3) 0.6243(3) 0.0337(7) Uani 1 1 d .
H2B H 0.7577 0.3943 0.6188 0.040 Uiso 1 1 calc R
H2C H 0.9068 0.2849 0.6534 0.040 Uiso 1 1 calc R
C3 C 0.7773(6) 0.1237(3) 0.5241(3) 0.0396(8) Uani 1 1 d .
H3C H 0.9052 0.0922 0.5513 0.048 Uiso 1 1 calc R
H3D H 0.7633 0.0929 0.4547 0.048 Uiso 1 1 calc R
C4 C 0.6156(6) 0.0825(3) 0.5948(3) 0.0392(9) Uani 1 1 d .
H4C H 0.4873 0.1116 0.5666 0.047 Uiso 1 1 calc R
H4D H 0.6238 -0.0048 0.5990 0.047 Uiso 1 1 calc R
C5 C 0.6729(4) 0.0627(3) 0.7862(2) 0.0228(6) Uani 1 1 d .
C6 C 0.7318(5) -0.1279(3) 0.8706(3) 0.0312(7) Uani 1 1 d .
H7A H 0.7439 -0.2114 0.8670 0.037 Uiso 1 1 calc R
C7 C 0.7557(5) -0.0757(3) 0.9630(3) 0.0379(8) Uani 1 1 d .
H8A H 0.7861 -0.1209 1.0241 0.045 Uiso 1 1 calc R
C8 C 0.7323(5) 0.0494(3) 0.9619(3) 0.0351(8) Uani 1 1 d .
H9A H 0.7473 0.0874 1.0248 0.042 Uiso 1 1 calc R
C9 C -0.0110(5) 0.6402(3) 0.0362(3) 0.0274(7) Uani 1 1 d .
C10 C -0.1722(5) 0.1288(3) 0.2584(2) 0.0287(7) Uani 1 1 d .
H011 H 0.676(5) -0.091(3) 0.734(3) 0.020(9) Uiso 1 1 d .

loop_
_atom_site_aniso_label
_atom_site_aniso_U_11
_atom_site_aniso_U_22
_atom_site_aniso_U_33
_atom_site_aniso_U_23
_atom_site_aniso_U_13
_atom_site_aniso_U_12
Cd1 0.02786(16) 0.02716(17) 0.02276(16) 0.00137(10) 0.00100(10) -0.00042(10)
S1 0.0598(6) 0.0312(5) 0.0220(4) -0.0004(3) -0.0002(4) -0.0116(4)
S2 0.0373(5) 0.0325(5) 0.0424(5) -0.0038(4) -0.0008(4) -0.0067(4)
S3 0.0242(4) 0.0218(4) 0.0204(4) -0.0002(3) -0.0016(3) -0.0031(3)
N1 0.0337(14) 0.0285(14) 0.0225(14) -0.0016(11) 0.0007(11) -0.0005(11)
N2 0.0279(14) 0.0233(14) 0.0220(14) -0.0009(12) -0.0019(11) -0.0032(11)
N3 0.0410(15) 0.0220(13) 0.0209(13) 0.0016(10) -0.0034(11) -0.0066(11)
N4 0.0254(15) 0.0341(16) 0.0224(14) 0.0047(11) 0.0017(12) -0.0060(13)
N5 0.0524(19) 0.0361(19) 0.0389(18) 0.0031(14) 0.0051(14) -0.0087(14)
N6 0.058(2) 0.0334(16) 0.0298(19) 0.0046(12) 0.0079(14) 0.0046(14)
O1 0.0281(11) 0.0417(13) 0.0275(12) 0.0082(10) -0.0036(9) 0.0002(10)
O2 0.0249(11) 0.0423(13) 0.0379(13) 0.0015(10) -0.0044(10) -0.0113(10)
O3 0.092(2) 0.0253(13) 0.0374(15) -0.0039(11) -0.0206(14) 0.0057(13)
O4 0.0291(12) 0.0653(17) 0.0321(13) -0.0084(11) 0.0072(10) -0.0150(11)
OW1 0.0556(17) 0.0565(18) 0.0597(18) -0.0154(14) -0.0156(14) 0.0063(14)
OW2 0.0322(12) 0.0474(15) 0.0394(14) 0.0017(11) -0.0028(10) -0.0057(11)
OW3 0.0364(13) 0.0400(13) 0.0293(12) -0.0092(10) 0.0069(10) -0.0074(10)
C1 0.045(2) 0.0250(17) 0.0286(17) 0.0043(13) 0.0056(14) 0.0036(14)
C2 0.048(2) 0.0249(16) 0.0297(17) -0.0006(13) -0.0015(15) -0.0128(15)
C3 0.063(2) 0.0324(18) 0.0220(17) -0.0034(14) -0.0021(16) 0.0069(16)
C4 0.069(3) 0.0275(17) 0.0228(17) 0.0036(13) -0.0119(16) -0.0162(17)
C5 0.0199(14) 0.0246(16) 0.0236(16) 0.0018(12) 0.0015(11) -0.0008(11)
C6 0.0344(17) 0.0256(16) 0.0322(18) 0.0054(13) 0.0004(14) 0.0027(13)
C7 0.049(2) 0.0362(19) 0.0256(18) 0.0075(14) -0.0024(15) 0.0085(16)
C8 0.0417(19) 0.0392(19) 0.0237(17) -0.0020(14) -0.0008(14) 0.0013(15)
C9 0.0307(16) 0.0224(16) 0.029(2) 0.0045(12) -0.0001(13) -0.0026(12)
C10 0.0289(16) 0.037(2) 0.0204(16) 0.0034(13) 0.0022(12) -0.0070(14)

loop_
_atom_type_symbol
_atom_type_description
_atom_type_scat_dispersion_real
_atom_type_scat_dispersion_imag
_atom_type_scat_source
C C 0.0033 0.0016 'International Tables Vol C Tables 4.2.6.8 and 6.1.1.4'
H H 0.0000 0.0000 'International Tables Vol C Tables 4.2.6.8 and 6.1.1.4'
Cd Cd -0.8075 1.2024 'International Tables Vol C Tables 4.2.6.8 and 6.1.1.4'
N N 0.0061 0.0033 'International Tables Vol C Tables 4.2.6.8 and 6.1.1.4'
O O 0.0106 0.0060 'International Tables Vol C Tables 4.2.6.8 and 6.1.1.4'
S S 0.1246 0.1234 'International Tables Vol C Tables 4.2.6.8 and 6.1.1.4'

loop_
_geom_angle_atom_site_label_1
_geom_angle_atom_site_label_2
_geom_angle_atom_site_label_3
_geom_angle
_geom_angle_site_symmetry_1
_geom_angle_site_symmetry_3
N5 Cd1 N6 91.40(11) . 2_565
N5 Cd1 OW3 96.53(10) . .
N6 Cd1 OW3 166.77(10) 2_565 .
N5 Cd1 O1 88.64(10) . .
N6 Cd1 O1 94.25(10) 2_565 .
OW3 Cd1 O1 96.51(8) . .
N5 Cd1 OW2 86.82(10) . .
N6 Cd1 OW2 88.52(10) 2_565 .
OW3 Cd1 OW2 81.38(8) . .
O1 Cd1 OW2 174.74(7) . .
N5 Cd1 S1 176.05(9) . .
N6 Cd1 S1 90.43(8) 2_565 .
OW3 Cd1 S1 81.04(6) . .
O1 Cd1 S1 94.71(6) . .
OW2 Cd1 S1 89.73(6) . .
C9 S1 Cd1 102.53(11) . .
O3 S3 O4 110.55(17) . .
O3 S3 O2 109.08(16) . .
O4 S3 O2 108.28(14) . .
O3 S3 O1 110.29(14) . .
O4 S3 O1 109.75(14) . .
O2 S3 O1 108.85(14) . .
C8 N1 C5 117.7(3) . .
C6 N2 C5 121.4(3) . .
C6 N2 H011 117(3) . .
C5 N2 H011 121(3) . .
C5 N3 C4 125.1(3) . .
C5 N3 C1 123.0(3) . .
C4 N3 C1 111.9(2) . .
C3 N4 C2 110.8(3) . .
C3 N4 H04 110(2) . .
C2 N4 H04 110(2) . .
C3 N4 H02 109(3) . .
C2 N4 H02 103(3) . .
H04 N4 H02 114(4) . .
C10 N5 Cd1 156.1(3) . .
C9 N6 Cd1 164.3(3) . 2_565
S3 O1 Cd1 126.71(13) . .
N3 C1 C2 109.8(3) . .
N3 C1 H1B 109.7 . .
C2 C1 H1B 109.7 . .
N3 C1 H1C 109.7 . .
C2 C1 H1C 109.7 . .
H1B C1 H1C 108.2 . .
N4 C2 C1 111.6(3) . .
N4 C2 H2B 109.3 . .
C1 C2 H2B 109.3 . .
N4 C2 H2C 109.3 . .
C1 C2 H2C 109.3 . .
H2B C2 H2C 108.0 . .
N4 C3 C4 110.0(3) . .
N4 C3 H3C 109.7 . .
C4 C3 H3C 109.7 . .
N4 C3 H3D 109.7 . .
C4 C3 H3D 109.7 . .
H3C C3 H3D 108.2 . .
N3 C4 C3 109.0(3) . .
N3 C4 H4C 109.9 . .
C3 C4 H4C 109.9 . .
N3 C4 H4D 109.9 . .
C3 C4 H4D 109.9 . .
H4C C4 H4D 108.3 . .
N3 C5 N1 119.1(3) . .
N3 C5 N2 120.8(3) . .
N1 C5 N2 120.1(3) . .
N2 C6 C7 120.0(3) . .
N2 C6 H7A 120.0 . .
C7 C6 H7A 120.0 . .
C6 C7 C8 116.4(3) . .
C6 C7 H8A 121.8 . .
C8 C7 H8A 121.8 . .
N1 C8 C7 124.3(3) . .
N1 C8 H9A 117.9 . .
C7 C8 H9A 117.9 . .
N6 C9 S1 177.5(3) . .
N5 C10 S2 178.2(3) . .

loop_
_geom_bond_atom_site_label_1
_geom_bond_atom_site_label_2
_geom_bond_distance
_geom_bond_site_symmetry_2
Cd1 N5 2.255(3) .
Cd1 N6 2.291(3) 2_565
Cd1 OW3 2.320(2) .
Cd1 O1 2.357(2) .
Cd1 OW2 2.399(2) .
Cd1 S1 2.6626(9) .
S1 C9 1.647(3) .
S2 C10 1.634(4) .
S3 O3 1.457(3) .
S3 O4 1.466(2) .
S3 O2 1.469(2) .
S3 O1 1.486(2) .
N1 C8 1.318(4) .
N1 C5 1.348(4) .
N2 C6 1.347(4) .
N2 C5 1.355(4) .
N2 H011 0.75(4) .
N3 C5 1.331(4) .
N3 C4 1.460(4) .
N3 C1 1.461(4) .
N4 C3 1.480(4) .
N4 C2 1.490(4) .
N4 H04 0.94(4) .
N4 H02 0.72(4) .
N5 C10 1.160(4) .
N6 C9 1.153(4) .
N6 Cd1 2.291(3) 2_565
C1 C2 1.509(5) .
C1 H1B 0.9700 .
C1 H1C 0.9700 .
C2 H2B 0.9700 .
C2 H2C 0.9700 .
C3 C4 1.511(6) .
C3 H3C 0.9700 .
C3 H3D 0.9700 .
C4 H4C 0.9700 .
C4 H4D 0.9700 .
C6 C7 1.350(5) .
C6 H7A 0.9300 .
C7 C8 1.389(5) .
C7 H8A 0.9300 .
C8 H9A 0.9300 .
